data_4300362
loop_
_publ_author_name
'Kjell Ove Kongshaug'
'Fjellvag, Helmer'

_publ_section_title
;
Design of novel bilayer compounds of CPO-8 type containing 1D channels
;
_journal_name_full 'Inorganic Chemistry'
_journal_paper_doi 10.1021/ic050662v
_journal_year 2006
_chemical_formula_sum 'C29 N4 O8 Zn2'
_chemical_formula_weight 663.10
_symmetry_cell_setting orthorhombic
_symmetry_space_group_name_H-M 'P n a 21'
_cell_angle_alpha 90.0
_cell_angle_beta 90.0
_cell_angle_gamma 90.0
_cell_formula_units_Z 4
_cell_length_a 16.0405(4)
_cell_length_b 7.65135(18)
_cell_length_c 25.1087(5)
_cell_volume 3081.64(14)
_cod_depositor_comments
;
The following automatic conversions were performed:
'_geom_bond_publ_flag' value 'N' changed to 'n' according to
'/home/saulius/struct/CIF-dictionaries/cif_core.dic' dictionary named
'cif_core.dic' version 2.4.1 from 2010-06-29 (114 times).

Automatic conversion script
Id: cif_fix_enum 1527 2010-12-29 10:47:43Z saulius 
;
_cod_database_code 4300362

loop_
_atom_site_type_symbol
_atom_site_label
_atom_site_fract_x
_atom_site_fract_y
_atom_site_fract_z
_atom_site_occupancy
_atom_site_thermal_displace_type
_atom_site_U_iso_or_equiv
_atom_site_symmetry_multiplicity
Zn Zn1 0.9802(8) 0.5113(15) 0.1163(4) 1.0 Uiso 0.0231(12) 4
Zn Zn2 0.9775(8) 1.9911(16) -0.2160(4) 1.0 Uiso 0.0231(12) 4
O O1 1.0965(12) 0.563(5) 0.0979(11) 1.0 Uiso 0.028(4) 4
O O2 1.0848(23) 0.791(4) 0.1457(12) 1.0 Uiso 0.028(4) 4
O O3 0.8509(20) 0.347(4) 0.0819(12) 1.0 Uiso 0.028(4) 4
O O4 0.9589(20) 0.2541(20) 0.1109(13) 1.0 Uiso 0.028(4) 4
O O5 1.1046(26) 1.722(4) -0.2648(13) 1.0 Uiso 0.028(4) 4
O O6 1.0986(11) 1.969(5) -0.2263(11) 1.0 Uiso 0.028(4) 4
O O7 0.8380(18) 2.133(4) -0.2157(13) 1.0 Uiso 0.028(4) 4
O O8 0.9618(24) 2.2398(25) -0.2381(12) 1.0 Uiso 0.028(4) 4
N N1 0.9271(25) 0.640(5) 0.1796(11) 1.0 Uiso 0.020(5) 4
N N2 0.9293(27) 1.905(5) -0.2869(12) 1.0 Uiso 0.020(5) 4
N N3 0.9492(27) 0.678(5) 0.0454(11) 1.0 Uiso 0.0131(31) 4
N N4 0.9394(27) 1.821(5) -0.1499(14) 1.0 Uiso 0.0131(31) 4
C C1 0.7252(13) 0.877(6) 0.1281(17) 1.0 Uiso 0.0131(31) 4
C C2 0.7691(25) 0.024(5) 0.1102(16) 1.0 Uiso 0.0131(31) 4
C C3 0.8569(26) 0.019(4) 0.1102(14) 1.0 Uiso 0.0131(31) 4
C C4 0.8987(13) 0.890(6) 0.1394(17) 1.0 Uiso 0.0131(31) 4
C C5 0.8551(26) 0.746(5) 0.1590(15) 1.0 Uiso 0.0131(31) 4
C C6 0.7675(27) 0.751(5) 0.1583(16) 1.0 Uiso 0.0131(31) 4
C C7 1.1340(17) 0.682(5) 0.1236(20) 1.0 Uiso 0.020(5) 4
C C8 0.8839(22) 0.211(4) 0.1020(19) 1.0 Uiso 0.020(5) 4
C C9 0.7399(15) 0.645(6) -0.2491(15) 1.0 Uiso 0.0131(31) 4
C C10 0.7713(26) 1.476(5) -0.2411(13) 1.0 Uiso 0.0131(31) 4
C C11 0.8568(27) 2.446(4) -0.2488(15) 1.0 Uiso 0.0131(31) 4
C C12 0.9097(13) 1.583(6) -0.2635(17) 1.0 Uiso 0.0131(31) 4
C C13 0.8764(24) 1.743(5) -0.2807(17) 1.0 Uiso 0.0131(31) 4
C C14 0.7895(24) 1.766(4) -0.2768(17) 1.0 Uiso 0.0131(31) 4
C C15 0.1447(15) 0.847(5) -0.2437(23) 1.0 Uiso 0.020(5) 4
C C16 0.8835(24) 2.257(4) -0.2341(19) 1.0 Uiso 0.020(5) 4
C C17 0.9867(20) 0.836(6) 0.0357(19) 1.0 Uiso 0.0131(31) 4
C C18 0.9498(24) 0.956(4) 0.0009(16) 1.0 Uiso 0.0131(31) 4
C C19 0.8676(24) 0.930(4) -0.0154(16) 1.0 Uiso 0.0131(31) 4
C C20 0.8332(21) 0.764(6) -0.0084(15) 1.0 Uiso 0.0131(31) 4
C C21 0.8741(25) 0.639(4) 0.0225(17) 1.0 Uiso 0.0131(31) 4
C C22 0.8452(27) 1.111(4) -0.0364(16) 1.0 Uiso 0.020(5) 4
C C23 0.8905(19) 1.286(5) -0.0406(18) 1.0 Uiso 0.020(5) 4
C C24 0.8468(28) 1.334(4) -0.0924(19) 1.0 Uiso 0.020(5) 4
C C25 0.8689(28) 1.520(4) -0.1091(13) 1.0 Uiso 0.0131(31) 4
C C26 0.9551(26) 1.544(5) -0.1065(17) 1.0 Uiso 0.0131(31) 4
C C27 0.9899(16) 1.694(6) -0.1291(20) 1.0 Uiso 0.0131(31) 4
C C28 0.8552(25) 1.814(5) -0.1428(16) 1.0 Uiso 0.0130(31) 4
C C29 0.8196(16) 1.667(6) -0.1188(16) 1.0 Uiso 0.0130(31) 4

loop_
_geom_bond_atom_site_label_1
_geom_bond_atom_site_label_2
_geom_bond_distance
_geom_bond_site_symmetry_1
_geom_bond_site_symmetry_2
_geom_bond_publ_flag
Zn1 O1 1.961(11) . 1_555 n
Zn1 O3 2.573(33) . 1_555 n
Zn1 O4 2.002(11) . 1_555 n
Zn1 N1 2.056(24) . 1_555 n
Zn1 N3 2.244(18) . 1_555 n
Zn2 O6 1.968(11) . 1_555 n
Zn2 O7 2.485(33) . 1_555 n
Zn2 O8 1.998(11) . 1_555 n
Zn2 N2 2.049(24) . 1_555 n
Zn2 N4 2.196(21) . 1_555 n
Zn2 C16 2.57(4) . 1_555 n
O1 Zn1 1.961(11) . 1_555 n
O1 O2 2.13(4) . 1_555 n
O1 C7 1.268(6) . 1_555 n
O2 O1 2.13(4) . 1_555 n
O2 C7 1.275(7) . 1_555 n
O3 Zn1 2.573(33) . 1_555 n
O3 O4 2.01(4) . 1_555 n
O3 C8 1.274(7) . 1_555 n
O4 Zn1 2.002(11) . 1_555 n
O4 O3 2.01(4) . 1_555 n
O4 C8 1.266(6) . 1_555 n
O5 O6 2.13(4) . 1_555 n
O5 C15 1.271(7) . 1_665 n
O6 Zn2 1.968(11) . 1_555 n
O6 O5 2.13(4) . 1_555 n
O6 C15 1.267(6) . 1_665 n
O7 Zn2 2.485(33) . 1_555 n
O7 C16 1.282(8) . 1_555 n
O8 Zn2 1.998(11) . 1_555 n
O8 C16 1.266(6) . 1_555 n
N1 Zn1 2.056(24) . 1_555 n
N1 C5 1.502(16) . 1_555 n
N2 Zn2 2.049(24) . 1_555 n
N2 C13 1.506(15) . 1_555 n
N3 Zn1 2.244(18) . 1_555 n
N3 C17 1.375(8) . 1_555 n
N3 C21 1.367(7) . 1_555 n
N4 Zn2 2.196(21) . 1_555 n
N4 C27 1.366(7) . 1_555 n
N4 C28 1.365(6) . 1_555 n
C1 C2 1.400(7) . 1_565 n
C1 C6 1.400(7) . 1_555 n
C1 C7 1.535(8) . 3_465 n
C2 C1 1.400(7) . 1_545 n
C2 C3 1.408(6) . 1_555 n
C3 C2 1.408(6) . 1_555 n
C3 C4 1.401(7) . 1_545 n
C3 C8 1.544(9) . 1_555 n
C4 C3 1.401(7) . 1_565 n
C4 C5 1.397(6) . 1_555 n
C5 N1 1.502(16) . 1_555 n
C5 C4 1.397(6) . 1_555 n
C5 C6 1.406(7) . 1_555 n
C6 C1 1.400(7) . 1_555 n
C6 C5 1.406(7) . 1_555 n
C7 O1 1.268(6) . 1_555 n
C7 O2 1.275(7) . 1_555 n
C7 C1 1.535(8) . 3_565 n
C8 O3 1.274(7) . 1_555 n
C8 O4 1.266(6) . 1_555 n
C8 C3 1.544(9) . 1_555 n
C9 C10 1.402(6) . 1_545 n
C9 C14 1.406(7) . 1_545 n
C9 C15 1.534(8) . 3_565 n
C10 C9 1.402(6) . 1_565 n
C10 C11 1.404(6) . 1_545 n
C11 C10 1.404(6) . 1_565 n
C11 C12 1.401(7) . 1_565 n
C11 C16 1.552(10) . 1_555 n
C12 C11 1.401(7) . 1_545 n
C12 C13 1.405(7) . 1_555 n
C13 N2 1.506(15) . 1_555 n
C13 C12 1.405(7) . 1_555 n
C13 C14 1.407(7) . 1_555 n
C14 C9 1.406(7) . 1_565 n
C14 C13 1.407(7) . 1_555 n
C15 O5 1.271(7) . 1_445 n
C15 O6 1.267(6) . 1_445 n
C15 C9 1.534(8) . 3_465 n
C16 Zn2 2.57(4) . 1_555 n
C16 O7 1.282(8) . 1_555 n
C16 O8 1.266(6) . 1_555 n
C16 C11 1.552(10) . 1_555 n
C17 N3 1.375(8) . 1_555 n
C17 C18 1.397(7) . 1_555 n
C18 C17 1.397(7) . 1_555 n
C18 C19 1.395(6) . 1_555 n
C19 C18 1.395(6) . 1_555 n
C19 C20 1.397(6) . 1_555 n
C19 C22 1.525(7) . 1_555 n
C20 C19 1.397(6) . 1_555 n
C20 C21 1.391(6) . 1_555 n
C21 N3 1.367(7) . 1_555 n
C21 C20 1.391(6) . 1_555 n
C22 C19 1.525(7) . 1_555 n
C22 C23 1.526(7) . 1_555 n
C22 C24 2.212(29) . 1_555 n
C23 C22 1.526(7) . 1_555 n
C23 C24 1.522(6) . 1_555 n
C24 C22 2.212(29) . 1_555 n
C24 C23 1.522(6) . 1_555 n
C24 C25 1.527(7) . 1_555 n
C25 C24 1.527(7) . 1_555 n
C25 C26 1.397(6) . 1_555 n
C25 C29 1.397(6) . 1_555 n
C26 C25 1.397(6) . 1_555 n
C26 C27 1.396(6) . 1_555 n
C27 N4 1.366(7) . 1_555 n
C27 C26 1.396(6) . 1_555 n
C28 N4 1.365(6) . 1_555 n
C28 C29 1.396(6) . 1_555 n
C29 C25 1.397(6) . 1_555 n
C29 C28 1.396(6) . 1_555 n
